data_4512724
loop_
_publ_author_name
'Casta\~neda, Ra\'ul'
'Yakovenko, Andrey A.'
'Draguta, Sergiu'
'Fonari, Marina S.'
'Antipin, Mikhail Yu.'
'Timofeeva, Tatiana V.'

_publ_section_title
;
 Structural Diversity in the Complexes of Trimeric Perfluoro-o-phenylene
 Mercury with Tetrathia- and Tetramethyltetraselenafulvalene
;
_journal_issue 3
_journal_name_full 'Crystal Growth &amp; Design'
_journal_page_first 1022
_journal_paper_doi 10.1021/cg501594t
_journal_volume 15
_journal_year 2015
_chemical_formula_moiety 'C18 F12 Hg3, C10 H12 Se4'
_chemical_formula_sum 'C28 H12 F12 Hg3 Se4'
_chemical_formula_weight 1493.99
_chemical_name_systematic
;
 ? 
;
_space_group_crystal_system triclinic
_space_group_IT_number 2
_space_group_name_Hall '-P 1'
_space_group_name_H-M_alt 'P -1'
_symmetry_space_group_name_Hall '-P 1'
_symmetry_space_group_name_H-M 'P -1'
_atom_sites_solution_hydrogens geom
_atom_sites_solution_primary direct
_atom_sites_solution_secondary difmap
_audit_creation_date 2014-10-18
_audit_creation_method
;
Olex2 1.2
(compiled 2014.07.22 svn.r2960 for OlexSys, GUI svn.r4862)
;
_cell_angle_alpha 83.635(4)
_cell_angle_beta 83.177(4)
_cell_angle_gamma 85.072(4)
_cell_formula_units_Z 2
_cell_length_a 7.686(3)
_cell_length_b 11.779(4)
_cell_length_c 17.472(6)
_cell_measurement_reflns_used 5180
_cell_measurement_temperature 100.15
_cell_measurement_theta_max 32.740
_cell_measurement_theta_min 4.106
_cell_volume 1556.7(10)
_computing_cell_refinement 'SAINT v8.27A (Bruker, 2012)'
_computing_data_reduction 'SAINT v8.27A (Bruker, 2012)'
_computing_molecular_graphics 'Olex2 (Dolomanov et al., 2009)'
_computing_publication_material 'Olex2 (Dolomanov et al., 2009)'
_computing_structure_refinement 'XL (Sheldrick, 2008)'
_computing_structure_solution 'SHELXS-97 (Sheldrick, 2008)'
_diffrn_ambient_temperature 100.15
_diffrn_measured_fraction_theta_full 0.989
_diffrn_measured_fraction_theta_max 0.989
_diffrn_measurement_device_type 'Bruker APEX-II CCD'
_diffrn_measurement_method '\f and \w scans'
_diffrn_radiation_monochromator graphite
_diffrn_radiation_type MoK\a
_diffrn_radiation_wavelength 0.71073
_diffrn_reflns_av_R_equivalents 0.0367
_diffrn_reflns_av_unetI/netI 0.0584
_diffrn_reflns_limit_h_max 10
_diffrn_reflns_limit_h_min -10
_diffrn_reflns_limit_k_max 16
_diffrn_reflns_limit_k_min -16
_diffrn_reflns_limit_l_max 24
_diffrn_reflns_limit_l_min -24
_diffrn_reflns_number 17944
_diffrn_reflns_theta_full 30.00
_diffrn_reflns_theta_max 30.00
_diffrn_reflns_theta_min 4.11
_diffrn_source 'fine-focus sealed tube'
_diffrn_standards_number 0
_exptl_absorpt_coefficient_mu 19.528
_exptl_absorpt_correction_T_max 0.0542
_exptl_absorpt_correction_T_min 0.0170
_exptl_absorpt_correction_type multi-scan
_exptl_absorpt_process_details
;
SADABS-2012/1 (Bruker,2012) was used for absorption correction.
wR2(int) was 0.0916 before and 0.0436 after correction.
The Ratio of minimum to maximum transmission is 0.3137.
The \l/2 correction factor is 0.0015.
;
_exptl_crystal_colour 'clear pinkish pink'
_exptl_crystal_colour_lustre clear
_exptl_crystal_colour_modifier pinkish
_exptl_crystal_colour_primary pink
_exptl_crystal_density_diffrn 3.188
_exptl_crystal_density_method 'not measured'
_exptl_crystal_description needle
_exptl_crystal_F_000 1328
_exptl_crystal_recrystallization_method 'Liquid-liquid difussion of ethyl acetate on carbon disulfide'
_exptl_crystal_size_max 0.12
_exptl_crystal_size_mid 0.12
_exptl_crystal_size_min 0.1
_refine_diff_density_max 2.077
_refine_diff_density_min -1.557
_refine_diff_density_rms 0.229
_refine_ls_extinction_method none
_refine_ls_goodness_of_fit_ref 0.939
_refine_ls_hydrogen_treatment constr
_refine_ls_matrix_type full
_refine_ls_number_parameters 428
_refine_ls_number_reflns 8980
_refine_ls_number_restraints 0
_refine_ls_restrained_S_all 0.939
_refine_ls_R_factor_all 0.0571
_refine_ls_R_factor_gt 0.0366
_refine_ls_shift/su_max 0.001
_refine_ls_shift/su_mean 0.000
_refine_ls_structure_factor_coef Fsqd
_refine_ls_weighting_details 'calc w=1/[\s^2^(Fo^2^)+(0.0316P)^2^+0.0000P] where P=(Fo^2^+2Fc^2^)/3'
_refine_ls_weighting_scheme calc
_refine_ls_wR_factor_gt 0.0729
_refine_ls_wR_factor_ref 0.0782
_reflns_number_gt 6689
_reflns_number_total 8980
_reflns_threshold_expression >2sigma(I)
_cod_data_source_file cg501594t_si_001.cif
_cod_data_source_block 5
_cod_depositor_comments 'Adding full bibliography for 4512720--4512724.cif.'
_cod_original_cell_volume 1556.6(9)
_cod_database_code 4512724
_olex2_refinement_description
;
1. Fixed Uiso
 At 1.5 times of:
  All C(H,H,H) groups
2.a Idealised Me refined as rotating group:
 C25(H25A,H25B,H25C), C26(H26A,H26B,H26C), C27(H27A,H27B,H27C), C28(H28A,H28B,
 H28C)
;

loop_
_space_group_symop_id
_space_group_symop_operation_xyz
1 'x, y, z'
2 '-x, -y, -z'

loop_
_atom_site_label
_atom_site_type_symbol
_atom_site_fract_x
_atom_site_fract_y
_atom_site_fract_z
_atom_site_U_iso_or_equiv
_atom_site_adp_type
_atom_site_occupancy
_atom_site_calc_flag
_atom_site_refinement_flags_posn
Hg1 Hg 0.21488(3) 0.89602(2) 0.189380(15) 0.02655(6) Uani 1 d .
Hg2 Hg 0.35916(3) 0.63069(2) 0.292190(15) 0.02822(7) Uani 1 d .
Hg3 Hg 0.07119(3) 0.83622(2) 0.392881(15) 0.02724(6) Uani 1 d .
F1 F 0.3652(6) 0.8866(4) 0.0141(2) 0.0427(11) Uani 1 d .
F2 F 0.5676(6) 0.7248(4) -0.0618(2) 0.0464(12) Uani 1 d .
F3 F 0.6782(6) 0.5271(4) 0.0169(3) 0.0411(10) Uani 1 d .
F4 F 0.5910(6) 0.4870(4) 0.1711(3) 0.0381(10) Uani 1 d .
F5 F 0.4262(6) 0.4163(4) 0.4126(2) 0.0387(10) Uani 1 d .
F6 F 0.3034(6) 0.3659(4) 0.5628(2) 0.0375(10) Uani 1 d .
F7 F 0.0797(6) 0.5198(4) 0.6384(2) 0.0375(10) Uani 1 d .
F8 F -0.0287(5) 0.7190(3) 0.5624(2) 0.0344(9) Uani 1 d .
F9 F -0.1612(6) 1.0581(4) 0.4446(2) 0.0382(10) Uani 1 d .
F10 F -0.2764(5) 1.2521(3) 0.3628(3) 0.0356(9) Uani 1 d .
F11 F -0.1689(6) 1.2922(3) 0.2096(3) 0.0383(10) Uani 1 d .
F12 F 0.0526(6) 1.1385(4) 0.1369(2) 0.0383(10) Uani 1 d .
C1 C 0.3699(9) 0.7705(6) 0.1343(4) 0.0269(14) Uani 1 d .
C2 C 0.4192(9) 0.7871(6) 0.0550(4) 0.0300(15) Uani 1 d .
C3 C 0.5209(9) 0.7068(6) 0.0152(4) 0.0310(15) Uani 1 d .
C4 C 0.5769(9) 0.6054(6) 0.0542(4) 0.0299(15) Uani 1 d .
C5 C 0.5311(9) 0.5875(6) 0.1332(4) 0.0318(15) Uani 1 d .
C6 C 0.4283(9) 0.6669(6) 0.1746(4) 0.0285(14) Uani 1 d .
C7 C 0.2680(9) 0.5991(5) 0.4079(4) 0.0259(13) Uani 1 d .
C8 C 0.3122(9) 0.4954(6) 0.4486(4) 0.0302(15) Uani 1 d .
C9 C 0.2552(10) 0.4679(6) 0.5261(4) 0.0327(15) Uani 1 d .
C10 C 0.1398(9) 0.5445(6) 0.5636(4) 0.0292(14) Uani 1 d .
C11 C 0.0894(9) 0.6477(6) 0.5228(4) 0.0276(14) Uani 1 d .
C12 C 0.1506(10) 0.6769(6) 0.4472(4) 0.0290(14) Uani 1 d .
C13 C 0.0027(8) 0.9909(5) 0.3324(4) 0.0219(12) Uani 1 d .
C14 C -0.1054(9) 1.0730(6) 0.3673(4) 0.0261(13) Uani 1 d .
C15 C -0.1648(9) 1.1755(6) 0.3273(4) 0.0298(15) Uani 1 d .
C16 C -0.1108(9) 1.1958(5) 0.2497(4) 0.0291(14) Uani 1 d .
C17 C 0.0011(9) 1.1151(6) 0.2140(4) 0.0300(15) Uani 1 d .
C18 C 0.0586(9) 1.0111(6) 0.2522(4) 0.0288(14) Uani 1 d .
Se1 Se 0.55365(9) 1.06279(6) 0.17602(4) 0.02857(14) Uani 1 d .
Se2 Se 0.54191(9) 0.90284(6) 0.33481(4) 0.03007(15) Uani 1 d .
Se3 Se 0.84714(9) 0.71104(6) 0.24808(4) 0.02962(15) Uani 1 d .
Se4 Se 0.85253(9) 0.87342(6) 0.09016(4) 0.03043(15) Uani 1 d .
C19 C 0.4501(9) 1.1237(6) 0.2688(4) 0.0294(14) Uani 1 d .
C20 C 0.4469(9) 1.0577(6) 0.3351(4) 0.0304(15) Uani 1 d .
C21 C 0.6421(9) 0.9245(6) 0.2300(4) 0.0315(15) Uani 1 d .
C22 C 0.7586(9) 0.8494(6) 0.1958(4) 0.0283(14) Uani 1 d .
C23 C 0.9540(9) 0.6523(6) 0.1544(4) 0.0323(15) Uani 1 d .
C24 C 0.9549(9) 0.7212(6) 0.0886(4) 0.0293(14) Uani 1 d .
C25 C 0.3781(10) 1.2461(6) 0.2575(5) 0.0356(16) Uani 1 d .
H25A H 0.3261 1.2708 0.3075 0.053 Uiso 1 calc GR
H25B H 0.2878 1.2530 0.2218 0.053 Uiso 1 calc GR
H25C H 0.4732 1.2945 0.2359 0.053 Uiso 1 calc GR
C26 C 0.3754(10) 1.0922(7) 0.4136(4) 0.0380(17) Uani 1 d .
H26A H 0.3379 1.1741 0.4092 0.057 Uiso 1 calc GR
H26B H 0.4670 1.0770 0.4487 0.057 Uiso 1 calc GR
H26C H 0.2748 1.0480 0.4342 0.057 Uiso 1 calc GR
C27 C 1.0275(10) 0.5302(6) 0.1648(5) 0.0366(17) Uani 1 d .
H27A H 1.0618 0.5025 0.1139 0.055 Uiso 1 calc GR
H27B H 0.9381 0.4829 0.1939 0.055 Uiso 1 calc GR
H27C H 1.1306 0.5253 0.1934 0.055 Uiso 1 calc GR
C28 C 1.0253(11) 0.6904(7) 0.0092(5) 0.0421(18) Uani 1 d .
H28A H 1.0851 0.6134 0.0132 0.063 Uiso 1 calc GR
H28B H 1.1088 0.7457 -0.0149 0.063 Uiso 1 calc GR
H28C H 0.9281 0.6919 -0.0225 0.063 Uiso 1 calc GR

loop_
_atom_site_aniso_label
_atom_site_aniso_U_11
_atom_site_aniso_U_22
_atom_site_aniso_U_33
_atom_site_aniso_U_23
_atom_site_aniso_U_13
_atom_site_aniso_U_12
Hg1 0.02606(13) 0.02582(13) 0.02770(13) -0.00256(10) -0.00368(10) -0.00079(10)
Hg2 0.02942(14) 0.02731(13) 0.02764(13) -0.00116(10) -0.00388(10) -0.00159(10)
Hg3 0.02909(13) 0.02441(13) 0.02798(13) -0.00066(10) -0.00459(10) -0.00113(10)
F1 0.053(3) 0.040(2) 0.031(2) 0.0040(19) -0.005(2) 0.010(2)
F2 0.050(3) 0.058(3) 0.026(2) -0.005(2) 0.0047(19) 0.011(2)
F3 0.041(2) 0.040(2) 0.042(3) -0.015(2) 0.000(2) 0.008(2)
F4 0.040(2) 0.030(2) 0.041(2) -0.0010(19) -0.003(2) 0.0049(19)
F5 0.044(3) 0.030(2) 0.040(2) -0.0039(19) -0.003(2) 0.0084(19)
F6 0.046(3) 0.030(2) 0.034(2) 0.0066(18) -0.0047(19) 0.0016(19)
F7 0.045(3) 0.037(2) 0.030(2) 0.0069(18) -0.0062(19) -0.007(2)
F8 0.040(2) 0.029(2) 0.032(2) -0.0001(17) 0.0006(18) -0.0012(18)
F9 0.045(3) 0.034(2) 0.033(2) -0.0029(18) 0.0029(19) -0.002(2)
F10 0.032(2) 0.029(2) 0.046(3) -0.0122(19) -0.0041(19) 0.0042(18)
F11 0.045(3) 0.025(2) 0.043(2) 0.0045(18) -0.008(2) 0.0026(19)
F12 0.041(2) 0.036(2) 0.034(2) 0.0081(18) -0.0014(19) 0.0037(19)
C1 0.027(3) 0.029(3) 0.026(3) -0.008(3) -0.004(3) -0.004(3)
C2 0.024(3) 0.036(4) 0.030(3) -0.005(3) -0.003(3) 0.000(3)
C3 0.031(4) 0.033(4) 0.029(3) -0.004(3) -0.007(3) 0.003(3)
C4 0.026(3) 0.030(4) 0.036(4) -0.012(3) -0.005(3) 0.001(3)
C5 0.029(4) 0.027(3) 0.040(4) 0.002(3) -0.010(3) -0.001(3)
C6 0.023(3) 0.028(3) 0.035(4) -0.007(3) 0.000(3) -0.007(3)
C7 0.029(3) 0.019(3) 0.029(3) -0.001(3) -0.002(3) -0.002(3)
C8 0.034(4) 0.025(3) 0.032(4) -0.004(3) -0.007(3) 0.002(3)
C9 0.038(4) 0.029(4) 0.032(4) 0.001(3) -0.012(3) 0.000(3)
C10 0.033(4) 0.031(4) 0.023(3) 0.006(3) -0.007(3) -0.010(3)
C11 0.028(3) 0.023(3) 0.033(4) -0.002(3) -0.007(3) -0.004(3)
C12 0.039(4) 0.022(3) 0.028(3) 0.003(3) -0.012(3) -0.005(3)
C13 0.021(3) 0.024(3) 0.021(3) -0.004(2) -0.005(2) -0.002(2)
C14 0.029(3) 0.024(3) 0.025(3) 0.000(3) -0.007(3) 0.001(3)
C15 0.024(3) 0.023(3) 0.043(4) -0.010(3) -0.002(3) 0.002(3)
C16 0.026(3) 0.019(3) 0.042(4) -0.001(3) -0.006(3) 0.000(3)
C17 0.030(4) 0.031(4) 0.030(3) 0.000(3) -0.004(3) -0.008(3)
C18 0.024(3) 0.027(3) 0.037(4) -0.006(3) -0.008(3) 0.001(3)
Se1 0.0289(3) 0.0273(3) 0.0288(3) 0.0000(3) -0.0033(3) -0.0020(3)
Se2 0.0296(3) 0.0289(3) 0.0308(3) 0.0019(3) -0.0034(3) -0.0037(3)
Se3 0.0310(4) 0.0266(3) 0.0315(3) 0.0000(3) -0.0072(3) -0.0023(3)
Se4 0.0320(4) 0.0285(3) 0.0301(3) -0.0001(3) -0.0054(3) 0.0009(3)
C19 0.026(3) 0.028(3) 0.035(4) -0.006(3) -0.006(3) -0.004(3)
C20 0.028(3) 0.030(3) 0.035(4) -0.003(3) -0.009(3) 0.000(3)
C21 0.033(4) 0.032(4) 0.031(4) 0.002(3) -0.010(3) -0.010(3)
C22 0.032(4) 0.021(3) 0.033(4) 0.003(3) -0.010(3) -0.006(3)
C23 0.029(4) 0.035(4) 0.034(4) -0.004(3) -0.006(3) -0.005(3)
C24 0.025(3) 0.027(3) 0.036(4) -0.004(3) -0.006(3) 0.000(3)
C25 0.033(4) 0.032(4) 0.040(4) -0.003(3) -0.001(3) 0.004(3)
C26 0.036(4) 0.044(4) 0.034(4) -0.003(3) -0.003(3) -0.005(3)
C27 0.037(4) 0.030(4) 0.043(4) -0.002(3) -0.005(3) -0.003(3)
C28 0.045(5) 0.043(5) 0.038(4) -0.005(4) -0.006(4) 0.004(4)

loop_
_atom_type_symbol
_atom_type_description
_atom_type_scat_dispersion_real
_atom_type_scat_dispersion_imag
_atom_type_scat_source
C C 0.0033 0.0016 'International Tables Vol C Tables 4.2.6.8 and 6.1.1.4'
H H 0.0000 0.0000 'International Tables Vol C Tables 4.2.6.8 and 6.1.1.4'
F F 0.0171 0.0103 'International Tables Vol C Tables 4.2.6.8 and 6.1.1.4'
Se Se -0.0929 2.2259 'International Tables Vol C Tables 4.2.6.8 and 6.1.1.4'
Hg Hg -2.3894 9.2266 'International Tables Vol C Tables 4.2.6.8 and 6.1.1.4'

loop_
_geom_angle_atom_site_label_1
_geom_angle_atom_site_label_2
_geom_angle_atom_site_label_3
_geom_angle
C18 Hg1 C1 175.2(3)
C7 Hg2 C6 175.1(3)
C13 Hg3 C12 176.1(3)
C2 C1 Hg1 120.0(5)
C2 C1 C6 118.0(6)
C6 C1 Hg1 122.0(5)
F1 C2 C1 119.6(6)
F1 C2 C3 117.7(6)
C3 C2 C1 122.7(7)
F2 C3 C2 121.8(6)
F2 C3 C4 118.8(6)
C2 C3 C4 119.4(7)
F3 C4 C3 120.4(6)
F3 C4 C5 120.7(6)
C3 C4 C5 118.9(6)
F4 C5 C4 117.9(6)
F4 C5 C6 119.3(7)
C4 C5 C6 122.8(7)
C1 C6 Hg2 121.6(5)
C5 C6 Hg2 120.2(5)
C5 C6 C1 118.2(6)
C8 C7 Hg2 120.3(5)
C8 C7 C12 117.2(6)
C12 C7 Hg2 122.4(5)
F5 C8 C7 119.3(6)
F5 C8 C9 117.1(6)
C7 C8 C9 123.5(6)
F6 C9 C8 120.9(6)
F6 C9 C10 120.5(6)
C10 C9 C8 118.6(6)
F7 C10 C9 120.2(6)
F7 C10 C11 121.2(7)
C9 C10 C11 118.6(6)
F8 C11 C10 116.0(6)
F8 C11 C12 121.1(6)
C12 C11 C10 122.9(7)
C7 C12 Hg3 121.4(5)
C11 C12 Hg3 119.5(5)
C11 C12 C7 119.1(6)
C14 C13 Hg3 121.1(5)
C14 C13 C18 118.6(6)
C18 C13 Hg3 120.1(5)
F9 C14 C13 120.8(6)
F9 C14 C15 116.2(6)
C13 C14 C15 123.0(6)
F10 C15 C14 121.4(6)
F10 C15 C16 119.9(6)
C16 C15 C14 118.7(6)
F11 C16 C15 119.9(6)
F11 C16 C17 121.0(7)
C15 C16 C17 119.0(6)
F12 C17 C16 117.4(6)
F12 C17 C18 119.3(6)
C16 C17 C18 123.3(7)
C13 C18 Hg1 124.1(5)
C17 C18 Hg1 118.6(5)
C17 C18 C13 117.3(6)
C21 Se1 C19 93.2(3)
C21 Se2 C20 93.4(3)
C22 Se3 C23 93.4(3)
C24 Se4 C22 93.3(3)
C20 C19 Se1 119.3(5)
C20 C19 C25 126.4(7)
C25 C19 Se1 114.4(5)
C19 C20 Se2 118.9(6)
C19 C20 C26 126.4(7)
C26 C20 Se2 114.7(5)
Se2 C21 Se1 113.1(4)
C22 C21 Se1 122.7(5)
C22 C21 Se2 124.2(5)
Se3 C22 Se4 113.8(4)
C21 C22 Se3 123.4(5)
C21 C22 Se4 122.8(5)
C24 C23 Se3 118.3(6)
C24 C23 C27 127.3(7)
C27 C23 Se3 114.3(5)
C23 C24 Se4 119.6(6)
C23 C24 C28 126.5(7)
C28 C24 Se4 113.9(5)
C19 C25 H25A 109.5
C19 C25 H25B 109.5
C19 C25 H25C 109.5
H25A C25 H25B 109.5
H25A C25 H25C 109.5
H25B C25 H25C 109.5
C20 C26 H26A 109.5
C20 C26 H26B 109.5
C20 C26 H26C 109.5
H26A C26 H26B 109.5
H26A C26 H26C 109.5
H26B C26 H26C 109.5
C23 C27 H27A 109.5
C23 C27 H27B 109.5
C23 C27 H27C 109.5
H27A C27 H27B 109.5
H27A C27 H27C 109.5
H27B C27 H27C 109.5
C24 C28 H28A 109.5
C24 C28 H28B 109.5
C24 C28 H28C 109.5
H28A C28 H28B 109.5
H28A C28 H28C 109.5
H28B C28 H28C 109.5

loop_
_geom_bond_atom_site_label_1
_geom_bond_atom_site_label_2
_geom_bond_distance
Hg1 C1 2.067(7)
Hg1 C18 2.055(7)
Hg2 C6 2.066(7)
Hg2 C7 2.064(7)
Hg3 C12 2.084(7)
Hg3 C13 2.062(6)
F1 C2 1.363(8)
F2 C3 1.347(8)
F3 C4 1.330(8)
F4 C5 1.363(8)
F5 C8 1.375(8)
F6 C9 1.343(8)
F7 C10 1.343(7)
F8 C11 1.362(8)
F9 C14 1.364(7)
F10 C15 1.341(7)
F11 C16 1.338(8)
F12 C17 1.363(8)
C1 C2 1.388(9)
C1 C6 1.407(10)
C2 C3 1.371(10)
C3 C4 1.371(10)
C4 C5 1.380(10)
C5 C6 1.382(10)
C7 C8 1.380(9)
C7 C12 1.406(10)
C8 C9 1.385(10)
C9 C10 1.372(10)
C10 C11 1.389(9)
C11 C12 1.365(9)
C13 C14 1.368(9)
C13 C18 1.416(9)
C14 C15 1.395(9)
C15 C16 1.371(10)
C16 C17 1.376(10)
C17 C18 1.393(10)
Se1 C19 1.905(7)
Se1 C21 1.904(7)
Se2 C20 1.906(7)
Se2 C21 1.899(7)
Se3 C22 1.892(7)
Se3 C23 1.914(7)
Se4 C22 1.900(7)
Se4 C24 1.896(7)
C19 C20 1.321(10)
C19 C25 1.500(10)
C20 C26 1.502(10)
C21 C22 1.340(10)
C23 C24 1.332(10)
C23 C27 1.499(10)
C24 C28 1.499(10)
C25 H25A 0.9800
C25 H25B 0.9800
C25 H25C 0.9800
C26 H26A 0.9800
C26 H26B 0.9800
C26 H26C 0.9800
C27 H27A 0.9800
C27 H27B 0.9800
C27 H27C 0.9800
C28 H28A 0.9800
C28 H28B 0.9800
C28 H28C 0.9800

loop_
_geom_torsion_atom_site_label_1
_geom_torsion_atom_site_label_2
_geom_torsion_atom_site_label_3
_geom_torsion_atom_site_label_4
_geom_torsion
Hg1 C1 C2 F1 0.3(8)
Hg1 C1 C2 C3 -179.6(5)
Hg1 C1 C6 Hg2 1.3(8)
Hg1 C1 C6 C5 179.8(5)
Hg2 C7 C8 F5 4.0(9)
Hg2 C7 C8 C9 -179.6(5)
Hg2 C7 C12 Hg3 -4.0(8)
Hg2 C7 C12 C11 176.9(5)
Hg3 C13 C14 F9 4.6(8)
Hg3 C13 C14 C15 -175.4(5)
Hg3 C13 C18 Hg1 -2.0(7)
Hg3 C13 C18 C17 177.1(5)
F1 C2 C3 F2 0.3(10)
F1 C2 C3 C4 -179.7(6)
F2 C3 C4 F3 1.1(10)
F2 C3 C4 C5 179.1(6)
F3 C4 C5 F4 -0.8(10)
F3 C4 C5 C6 179.1(6)
F4 C5 C6 Hg2 -2.1(9)
F4 C5 C6 C1 179.3(6)
F5 C8 C9 F6 -3.2(10)
F5 C8 C9 C10 -179.3(6)
F6 C9 C10 F7 2.8(10)
F6 C9 C10 C11 -178.1(6)
F7 C10 C11 F8 -2.6(9)
F7 C10 C11 C12 178.5(6)
F8 C11 C12 Hg3 2.9(8)
F8 C11 C12 C7 -178.0(6)
F9 C14 C15 F10 -2.8(9)
F9 C14 C15 C16 179.1(6)
F10 C15 C16 F11 0.3(10)
F10 C15 C16 C17 -178.8(6)
F11 C16 C17 F12 1.2(10)
F11 C16 C17 C18 -176.9(6)
F12 C17 C18 Hg1 -1.3(8)
F12 C17 C18 C13 179.6(5)
C1 C2 C3 F2 -179.8(6)
C1 C2 C3 C4 0.2(11)
C2 C1 C6 Hg2 -178.6(5)
C2 C1 C6 C5 0.0(9)
C2 C3 C4 F3 -178.9(6)
C2 C3 C4 C5 -0.9(10)
C3 C4 C5 F4 -178.8(6)
C3 C4 C5 C6 1.1(11)
C4 C5 C6 Hg2 177.9(5)
C4 C5 C6 C1 -0.6(10)
C6 C1 C2 F1 -179.9(6)
C6 C1 C2 C3 0.2(10)
C7 C8 C9 F6 -179.6(6)
C7 C8 C9 C10 4.3(11)
C8 C7 C12 Hg3 -179.7(5)
C8 C7 C12 C11 1.2(10)
C8 C9 C10 F7 179.0(6)
C8 C9 C10 C11 -2.0(10)
C9 C10 C11 F8 178.4(6)
C9 C10 C11 C12 -0.5(10)
C10 C11 C12 Hg3 -178.3(5)
C10 C11 C12 C7 0.9(10)
C12 C7 C8 F5 179.8(6)
C12 C7 C8 C9 -3.9(10)
C13 C14 C15 F10 177.3(6)
C13 C14 C15 C16 -0.9(10)
C14 C13 C18 Hg1 -178.2(5)
C14 C13 C18 C17 0.9(9)
C14 C15 C16 F11 178.5(6)
C14 C15 C16 C17 -0.6(10)
C15 C16 C17 F12 -179.7(6)
C15 C16 C17 C18 2.3(10)
C16 C17 C18 Hg1 176.7(5)
C16 C17 C18 C13 -2.4(10)
C18 C13 C14 F9 -179.2(6)
C18 C13 C14 C15 0.7(10)
Se1 C19 C20 Se2 -1.3(8)
Se1 C19 C20 C26 178.2(6)
Se1 C21 C22 Se3 -179.6(3)
Se1 C21 C22 Se4 1.3(9)
Se2 C21 C22 Se3 -2.0(9)
Se2 C21 C22 Se4 178.9(3)
Se3 C23 C24 Se4 0.3(8)
Se3 C23 C24 C28 -177.5(6)
C19 Se1 C21 Se2 13.9(4)
C19 Se1 C21 C22 -168.2(6)
C20 Se2 C21 Se1 -14.4(4)
C20 Se2 C21 C22 167.8(6)
C21 Se1 C19 C20 -7.9(6)
C21 Se1 C19 C25 172.3(5)
C21 Se2 C20 C19 9.8(6)
C21 Se2 C20 C26 -169.8(5)
C22 Se3 C23 C24 7.2(6)
C22 Se3 C23 C27 -172.4(5)
C22 Se4 C24 C23 -7.6(6)
C22 Se4 C24 C28 170.5(5)
C23 Se3 C22 Se4 -11.8(4)
C23 Se3 C22 C21 169.0(6)
C24 Se4 C22 Se3 12.0(4)
C24 Se4 C22 C21 -168.9(6)
C25 C19 C20 Se2 178.5(6)
C25 C19 C20 C26 -2.0(12)
C27 C23 C24 Se4 179.9(6)
C27 C23 C24 C28 2.1(12)
